data_4509870
loop_
_publ_author_name
'Zhang, Rui'
'Zhao, Yanxia'
'Wang, Jiamin'
'Ji, Liguo'
'Yang, Xiao-Juan'
'Wu, Biao'

_publ_section_title
;
 Chloride Encapsulation by a Tripodal Tris(4-pyridylurea) Ligand and
 Effects of Countercations on the Secondary Coordination Sphere
;
_journal_issue 2
_journal_name_full 'Crystal Growth &amp; Design'
_journal_page_first 544
_journal_paper_doi 10.1021/cg401345z
_journal_volume 14
_journal_year 2014
_chemical_formula_sum 'C24 H30 Cl K N10 O6'
_chemical_formula_weight 629.13
_chemical_name_systematic
; 
 ? 
;
_space_group_IT_number 205
_symmetry_cell_setting cubic
_symmetry_space_group_name_Hall '-P 2ac 2ab 3'
_symmetry_space_group_name_H-M 'P a -3'
_atom_sites_solution_hydrogens geom
_atom_sites_solution_primary direct
_atom_sites_solution_secondary difmap
_audit_creation_method SHELXL-97
_cell_angle_alpha 90.00
_cell_angle_beta 90.00
_cell_angle_gamma 90.00
_cell_formula_units_Z 8
_cell_length_a 18.148(2)
_cell_length_b 18.148(2)
_cell_length_c 18.148(2)
_cell_measurement_reflns_used 9886
_cell_measurement_temperature 296(2)
_cell_measurement_theta_max 24.80
_cell_measurement_theta_min 2.24
_cell_volume 5977.0(11)
_computing_cell_refinement 'Bruker SAINT'
_computing_data_collection 'Bruker APEX2'
_computing_data_reduction 'Bruker SAINT'
_computing_molecular_graphics 'Bruker SHELXTL'
_computing_publication_material 'Bruker SHELXTL'
_computing_structure_refinement 'SHELXL-97 (Sheldrick, 2008)'
_computing_structure_solution 'SHELXS-97 (Sheldrick, 2008)'
_diffrn_ambient_temperature 296(2)
_diffrn_measured_fraction_theta_full 1.000
_diffrn_measured_fraction_theta_max 1.000
_diffrn_measurement_device_type 'Bruker APEX-II CCD'
_diffrn_measurement_method '\f and \w scans'
_diffrn_radiation_monochromator graphite
_diffrn_radiation_source 'fine-focus sealed tube'
_diffrn_radiation_type MoK\a
_diffrn_radiation_wavelength 0.71073
_diffrn_reflns_av_R_equivalents 0.0370
_diffrn_reflns_av_sigmaI/netI 0.0111
_diffrn_reflns_limit_h_max 19
_diffrn_reflns_limit_h_min -21
_diffrn_reflns_limit_k_max 21
_diffrn_reflns_limit_k_min -21
_diffrn_reflns_limit_l_max 21
_diffrn_reflns_limit_l_min -21
_diffrn_reflns_number 36147
_diffrn_reflns_theta_full 25.03
_diffrn_reflns_theta_max 25.03
_diffrn_reflns_theta_min 1.94
_exptl_absorpt_coefficient_mu 0.323
_exptl_absorpt_correction_T_max 0.9684
_exptl_absorpt_correction_T_min 0.9093
_exptl_absorpt_correction_type multi-scan
_exptl_absorpt_process_details SADABS
_exptl_crystal_colour colorless
_exptl_crystal_density_diffrn 1.398
_exptl_crystal_density_method 'not measured'
_exptl_crystal_description Block
_exptl_crystal_F_000 2624
_exptl_crystal_size_max 0.30
_exptl_crystal_size_mid 0.20
_exptl_crystal_size_min 0.10
_refine_diff_density_max 0.217
_refine_diff_density_min -0.681
_refine_diff_density_rms 0.074
_refine_ls_extinction_method none
_refine_ls_goodness_of_fit_ref 1.076
_refine_ls_hydrogen_treatment mixed
_refine_ls_matrix_type full
_refine_ls_number_parameters 127
_refine_ls_number_reflns 1772
_refine_ls_number_restraints 0
_refine_ls_restrained_S_all 1.076
_refine_ls_R_factor_all 0.0669
_refine_ls_R_factor_gt 0.0556
_refine_ls_shift/su_max 0.000
_refine_ls_shift/su_mean 0.000
_refine_ls_structure_factor_coef Fsqd
_refine_ls_weighting_details 'calc w=1/[\s^2^(Fo^2^)+(0.0600P)^2^+15.1061P] where P=(Fo^2^+2Fc^2^)/3'
_refine_ls_weighting_scheme calc
_refine_ls_wR_factor_gt 0.1617
_refine_ls_wR_factor_ref 0.1695
_reflns_number_gt 1451
_reflns_number_total 1772
_reflns_threshold_expression >2sigma(I)
_cod_data_source_file cg401345z_si_002.cif
_cod_data_source_block 2
_cod_depositor_comments
;
The following automatic conversions were performed:

'_symmetry_cell_setting' value 'Cubic' changed to 'cubic' according
to
/usr/data/users/saulius/automatic-downloads/current/ACS/lib/dictionaries/cif_core.dic
dictionary named 'cif_core.dic' version 2.4.2 from
2011-04-26.

'_exptl_absorpt_correction_type' value 'Multi-scan'
changed to 'multi-scan' according to
/usr/data/users/saulius/automatic-downloads/current/ACS/lib/dictionaries/cif_core.dic
dictionary named 'cif_core.dic' version 2.4.2 from 2011-04-26.

Automatic conversion script
Id: cif_fix_values 2281 2013-09-26 08:29:07Z andrius 
;
_cod_original_cell_volume 5977.0(13)
_cod_original_sg_symbol_H-M Pa-3
_cod_database_code 4509870

loop_
_symmetry_equiv_pos_as_xyz
'x, y, z'
'-x+1/2, -y, z+1/2'
'-x, y+1/2, -z+1/2'
'x+1/2, -y+1/2, -z'
'z, x, y'
'z+1/2, -x+1/2, -y'
'-z+1/2, -x, y+1/2'
'-z, x+1/2, -y+1/2'
'y, z, x'
'-y, z+1/2, -x+1/2'
'y+1/2, -z+1/2, -x'
'-y+1/2, -z, x+1/2'
'-x, -y, -z'
'x-1/2, y, -z-1/2'
'x, -y-1/2, z-1/2'
'-x-1/2, y-1/2, z'
'-z, -x, -y'
'-z-1/2, x-1/2, y'
'z-1/2, x, -y-1/2'
'z, -x-1/2, y-1/2'
'-y, -z, -x'
'y, -z-1/2, x-1/2'
'-y-1/2, z-1/2, x'
'y-1/2, z, -x-1/2'

loop_
_atom_site_label
_atom_site_type_symbol
_atom_site_fract_x
_atom_site_fract_y
_atom_site_fract_z
_atom_site_U_iso_or_equiv
_atom_site_adp_type
_atom_site_occupancy
_atom_site_symmetry_multiplicity
_atom_site_calc_flag
_atom_site_refinement_flags
K1 K 0.06235(4) 0.06235(4) 0.06235(4) 0.0367(4) Uani 1 3 d S
Cl2 Cl 0.94594(4) 0.44594(4) 0.05406(4) 0.0338(4) Uani 1 3 d S
O1 O 0.09777(16) 0.06142(15) 0.20375(13) 0.0508(7) Uani 1 1 d .
O2 O 0.0508(4) 0.0483(3) -0.0905(3) 0.140(2) Uani 1 1 d .
N1 N 0.17887(15) -0.17887(15) 0.32113(15) 0.0404(12) Uani 1 3 d S
N3 N 0.07990(19) 0.07498(17) 0.32778(17) 0.0471(8) Uani 1 1 d .
H3 H 0.0803 0.0510 0.3687 0.057 Uiso 1 1 calc R
N2 N 0.1192(2) -0.03436(18) 0.28060(17) 0.0517(9) Uani 1 1 d .
H2 H 0.1173 -0.0490 0.3256 0.062 Uiso 1 1 calc R
N4 N 0.0235(3) 0.2977(2) 0.3551(2) 0.0705(12) Uani 1 1 d .
C3 C 0.0989(2) 0.0352(2) 0.2655(2) 0.0402(8) Uani 1 1 d .
C8 C 0.0755(2) 0.2014(2) 0.2791(2) 0.0473(9) Uani 1 1 d .
H8 H 0.0977 0.1885 0.2348 0.057 Uiso 1 1 calc R
C7 C 0.0564(3) 0.2737(2) 0.2940(3) 0.0604(12) Uani 1 1 d .
H7 H 0.0675 0.3087 0.2581 0.073 Uiso 1 1 calc R
C4 C 0.0603(2) 0.1488(2) 0.3324(2) 0.0407(8) Uani 1 1 d .
C1 C 0.2036(2) -0.1351(2) 0.2572(2) 0.0512(10) Uani 1 1 d .
H1A H 0.2208 -0.1684 0.2190 0.061 Uiso 1 1 calc R
H1B H 0.2450 -0.1047 0.2720 0.061 Uiso 1 1 calc R
C5 C 0.0248(3) 0.1727(3) 0.3960(2) 0.0599(12) Uani 1 1 d .
H5 H 0.0126 0.1392 0.4328 0.072 Uiso 1 1 calc R
C2 C 0.1442(3) -0.0859(2) 0.2253(2) 0.0528(10) Uani 1 1 d .
H2A H 0.1636 -0.0592 0.1832 0.063 Uiso 1 1 calc R
H2B H 0.1031 -0.1158 0.2086 0.063 Uiso 1 1 calc R
C6 C 0.0078(3) 0.2457(3) 0.4041(3) 0.0730(14) Uani 1 1 d .
H6 H -0.0164 0.2599 0.4470 0.088 Uiso 1 1 calc R

loop_
_atom_site_aniso_label
_atom_site_aniso_U_11
_atom_site_aniso_U_22
_atom_site_aniso_U_33
_atom_site_aniso_U_23
_atom_site_aniso_U_13
_atom_site_aniso_U_12
K1 0.0367(4) 0.0367(4) 0.0367(4) -0.0008(3) -0.0008(3) -0.0008(3)
Cl2 0.0338(4) 0.0338(4) 0.0338(4) 0.0024(3) 0.0024(3) -0.0024(3)
O1 0.0649(18) 0.0553(16) 0.0321(14) 0.0087(12) 0.0013(12) 0.0041(13)
O2 0.155(5) 0.143(5) 0.121(4) 0.000(4) 0.015(4) -0.023(4)
N1 0.0404(12) 0.0404(12) 0.0404(12) -0.0054(12) 0.0054(12) 0.0054(12)
N3 0.066(2) 0.0439(18) 0.0315(16) 0.0076(13) 0.0048(15) 0.0032(16)
N2 0.074(2) 0.0478(19) 0.0334(16) 0.0057(14) 0.0095(16) 0.0110(17)
N4 0.100(3) 0.056(2) 0.056(2) -0.0091(19) -0.019(2) 0.026(2)
C3 0.0371(19) 0.046(2) 0.037(2) 0.0040(16) 0.0016(15) -0.0032(16)
C8 0.053(2) 0.048(2) 0.041(2) 0.0063(17) -0.0021(17) -0.0001(18)
C7 0.079(3) 0.048(2) 0.054(3) 0.008(2) -0.017(2) 0.005(2)
C4 0.0410(19) 0.043(2) 0.0378(19) 0.0018(16) -0.0059(15) 0.0008(16)
C1 0.054(2) 0.057(2) 0.043(2) -0.0067(19) 0.0151(18) 0.0042(19)
C5 0.082(3) 0.058(3) 0.040(2) 0.0010(19) 0.006(2) 0.006(2)
C2 0.070(3) 0.051(2) 0.037(2) -0.0022(18) 0.0062(19) 0.004(2)
C6 0.099(4) 0.073(3) 0.046(3) -0.009(2) 0.001(3) 0.026(3)

loop_
_atom_type_symbol
_atom_type_description
_atom_type_scat_dispersion_real
_atom_type_scat_dispersion_imag
_atom_type_scat_source
C C 0.0033 0.0016 'International Tables Vol C Tables 4.2.6.8 and 6.1.1.4'
H H 0.0000 0.0000 'International Tables Vol C Tables 4.2.6.8 and 6.1.1.4'
N N 0.0061 0.0033 'International Tables Vol C Tables 4.2.6.8 and 6.1.1.4'
O O 0.0106 0.0060 'International Tables Vol C Tables 4.2.6.8 and 6.1.1.4'
Cl Cl 0.1484 0.1585 'International Tables Vol C Tables 4.2.6.8 and 6.1.1.4'
K K 0.2009 0.2494 'International Tables Vol C Tables 4.2.6.8 and 6.1.1.4'

loop_
_geom_angle_atom_site_label_1
_geom_angle_atom_site_label_2
_geom_angle_atom_site_label_3
_geom_angle
_geom_angle_site_symmetry_1
_geom_angle_site_symmetry_3
O1 K1 O1 76.82(10) 9 5
O1 K1 O2 168.78(15) 9 9
O1 K1 O2 109.22(14) 5 9
O1 K1 O2 95.09(14) 9 5
O1 K1 O2 168.78(15) 5 5
O2 K1 O2 80.09(18) 9 5
O1 K1 O2 109.22(14) 9 .
O1 K1 O2 95.09(14) 5 .
O2 K1 O2 80.09(18) 9 .
O2 K1 O2 80.09(18) 5 .
O1 K1 O2 148.33(15) 9 17
O1 K1 O2 89.81(14) 5 17
O2 K1 O2 42.72(6) 9 17
O2 K1 O2 93.35(16) 5 17
O2 K1 O2 42.72(6) . 17
O1 K1 O2 128.37(14) 9 13
O1 K1 O2 148.33(15) 5 13
O2 K1 O2 42.72(6) 9 13
O2 K1 O2 42.72(6) 5 13
O2 K1 O2 93.35(16) . 13
O2 K1 O2 76.09(19) 17 13
O1 K1 O2 89.81(14) 9 21
O1 K1 O2 128.37(14) 5 21
O2 K1 O2 93.35(16) 9 21
O2 K1 O2 42.72(6) 5 21
O2 K1 O2 42.72(6) . 21
O2 K1 O2 76.09(19) 17 21
O2 K1 O2 76.09(19) 13 21
O1 K1 K1 134.16(6) 9 13
O1 K1 K1 134.16(6) 5 13
O2 K1 K1 47.98(12) 9 13
O2 K1 K1 47.98(12) 5 13
O2 K1 K1 47.98(12) . 13
O2 K1 K1 45.36(12) 17 13
O2 K1 K1 45.36(12) 13 13
O2 K1 K1 45.36(12) 21 13
K1 O2 K1 86.65(16) . 13
C1 N1 C1 110.3(2) 10_545 7
C1 N1 C1 110.3(2) 10_545 .
C1 N1 C1 110.3(2) 7 .
C3 N3 C4 128.1(3) . .
C3 N3 H3 116.0 . .
C4 N3 H3 116.0 . .
C3 N2 C2 123.6(3) . .
C3 N2 H2 118.2 . .
C2 N2 H2 118.2 . .
C6 N4 C7 115.0(4) . .
O1 C3 N2 124.0(4) . .
O1 C3 N3 122.9(3) . .
N2 C3 N3 113.1(3) . .
C7 C8 C4 117.9(4) . .
C7 C8 H8 121.1 . .
C4 C8 H8 121.1 . .
N4 C7 C8 125.7(4) . .
N4 C7 H7 117.2 . .
C8 C7 H7 117.2 . .
C8 C4 N3 124.8(4) . .
C8 C4 C5 117.2(4) . .
N3 C4 C5 118.0(3) . .
N1 C1 C2 113.6(3) . .
N1 C1 H1A 108.8 . .
C2 C1 H1A 108.8 . .
N1 C1 H1B 108.8 . .
C2 C1 H1B 108.8 . .
H1A C1 H1B 107.7 . .
C6 C5 C4 119.7(4) . .
C6 C5 H5 120.2 . .
C4 C5 H5 120.2 . .
N2 C2 C1 109.8(3) . .
N2 C2 H2A 109.7 . .
C1 C2 H2A 109.7 . .
N2 C2 H2B 109.7 . .
C1 C2 H2B 109.7 . .
H2A C2 H2B 108.2 . .
N4 C6 C5 124.6(5) . .
N4 C6 H6 117.7 . .
C5 C6 H6 117.7 . .

loop_
_geom_bond_atom_site_label_1
_geom_bond_atom_site_label_2
_geom_bond_distance
_geom_bond_site_symmetry_2
K1 O1 2.645(3) 9
K1 O1 2.645(3) 5
K1 O2 2.794(6) 9
K1 O2 2.794(6) 5
K1 O2 2.794(6) .
K1 O2 2.917(6) 17
K1 O2 2.917(6) 13
K1 O2 2.917(6) 21
K1 K1 3.920(3) 13
O1 C3 1.218(4) .
O2 K1 2.917(6) 13
N1 C1 1.477(4) 10_545
N1 C1 1.477(4) 7
N1 C1 1.477(4) .
N3 C3 1.384(5) .
N3 C4 1.389(5) .
N3 H3 0.8600 .
N2 C3 1.344(5) .
N2 C2 1.445(5) .
N2 H2 0.8600 .
N4 C6 1.329(7) .
N4 C7 1.332(6) .
C8 C7 1.384(6) .
C8 C4 1.386(5) .
C8 H8 0.9300 .
C7 H7 0.9300 .
C4 C5 1.391(6) .
C1 C2 1.515(6) .
C1 H1A 0.9700 .
C1 H1B 0.9700 .
C5 C6 1.368(6) .
C5 H5 0.9300 .
C2 H2A 0.9700 .
C2 H2B 0.9700 .
C6 H6 0.9300 .

loop_
_geom_hbond_atom_site_label_D
_geom_hbond_atom_site_label_H
_geom_hbond_atom_site_label_A
_geom_hbond_distance_DH
_geom_hbond_distance_HA
_geom_hbond_distance_DA
_geom_hbond_angle_DHA
_geom_hbond_site_symmetry_A
N3 H3 Cl2 0.86 2.41 3.210(3) 154.0 3_645
N3 H3 Cl2 0.86 2.41 3.210(3) 154.0 3_645
